data_7129166
loop_
_publ_author_name
'Krempner, Clemens'
'Manankandayalage, Chamila'
'Unruh, Daniel K.'

_publ_section_title
;
 Carbon Monoxide Bond Cleavage Mediated by an Intramolecular Frustrated
 Lewis Pair: Access to New B/N Heterocycles via Selective Incorporation of
 Single Carbon Atoms
;
_journal_name_full 'Chemical Communications'
_journal_paper_doi 10.1039/D1CC05673E
_journal_year 2021
_chemical_formula_moiety 'C21 H33 B N3 O, C F3 O3 S'
_chemical_formula_sum 'C22 H33 B F3 N3 O4 S'
_chemical_formula_weight 503.38
_space_group_crystal_system monoclinic
_space_group_IT_number 14
_space_group_name_Hall '-P 2yn'
_space_group_name_H-M_alt 'P 1 21/n 1'
_atom_sites_solution_hydrogens geom
_atom_sites_solution_primary dual
_audit_creation_date 2021-04-28
_audit_creation_method
;
Olex2 1.3-ac4
(compiled 2020.03.28 svn.rd84adfe8 for Rigaku Oxford Diffraction, GUI svn.r6032)
;
_audit_update_record
;
2021-06-23 deposited with the CCDC.	2021-10-29 downloaded from the CCDC.
;
_cell_angle_alpha 90
_cell_angle_beta 104.245(2)
_cell_angle_gamma 90
_cell_formula_units_Z 4
_cell_length_a 12.6168(3)
_cell_length_b 8.1837(2)
_cell_length_c 24.2230(5)
_cell_measurement_reflns_used 9309
_cell_measurement_temperature 100.0(2)
_cell_measurement_theta_max 76.9410
_cell_measurement_theta_min 3.6150
_cell_volume 2424.17(10)
_computing_cell_refinement 'CrysAlisPro 1.171.40.84a (Rigaku OD, 2020)'
_computing_data_collection 'CrysAlisPro 1.171.40.84a (Rigaku OD, 2020)'
_computing_data_reduction 'CrysAlisPro 1.171.40.84a (Rigaku OD, 2020)'
_computing_molecular_graphics 'Olex2 1.3-ac4 (Dolomanov et al., 2009)'
_computing_publication_material 'Olex2 1.3-ac4 (Dolomanov et al., 2009)'
_computing_structure_refinement 'XL  (Sheldrick, 2008)'
_computing_structure_solution 'SHELXT 2018/2 (Sheldrick, 2018)'
_diffrn_ambient_environment N~2~
_diffrn_ambient_temperature 100.0(2)
_diffrn_detector 'Hybrid Pixel Array Detector'
_diffrn_detector_area_resol_mean 10.0000
_diffrn_detector_type HyPix
_diffrn_measured_fraction_theta_full 0.999
_diffrn_measured_fraction_theta_max 0.963
_diffrn_measurement_details
;
List of Runs (angles in degrees, time in seconds):

  # Type    Start    End  Width  t~exp~   \w     \q     \k     \f   Frames
#--------------------------------------------------------------------------
  1  \w    -24.00  26.00   0.50   12.00    --  -47.98   8.00   6.00  100
  2  \w    -41.00  25.00   0.50   12.00    --  -47.98  38.00 150.00  132
  3  \w     29.00 122.00   0.50   12.00    --   47.98   8.00   6.00  186
  4  \w     89.00 178.00   0.50   30.00    --  107.75   8.00   6.00  178
  5  \w     95.00 178.00   0.50   30.00    --  107.75  30.00 -90.00  166
  6  \w     95.00 178.00   0.50   30.00    --  107.75  30.00-120.00  166
  7  \w     34.00  96.00   0.50   12.00    --   47.98-125.00   0.00  124
  8  \w     35.00  73.00   0.50   30.00    --  107.75 -61.00   0.00   76
  9  \w     35.00  73.00   0.50   30.00    --  107.75 -61.00 -30.00   76
 10  \w     35.00  73.00   0.50   30.00    --  107.75 -61.00 -90.00   76
 11  \w     35.00 106.00   0.50   30.00    --  107.75 -94.00 -60.00  142
 12  \w     35.00 112.00   0.50   30.00    --  107.75-125.00-180.00  154
 13  \w     35.00 112.00   0.50   30.00    --  107.75-125.00 -90.00  154
 14  \w     35.00 106.00   0.50   30.00    --  107.75 -94.00-180.00  142
 15  \w    -26.00  28.00   0.50   12.00    --   47.98  -8.00-168.00  108
 16  \w    -24.00  28.00   0.50   12.00    --  -47.98  19.00-150.00  104
 17  \w    -86.00 -13.00   0.50   30.00    --  -86.25 125.00  60.00  146
 18  \w   -122.00 -29.00   0.50   12.00    --  -47.98  -8.00-168.00  186
 19  \w     25.00 109.00   0.50   12.00    --   47.98  77.00  90.00  168
 20  \w     35.00 106.00   0.50   30.00    --  107.75 -94.00  90.00  142
 21  \w   -160.00 -67.00   0.50   30.00    --  -86.25  -8.00-168.00  186
;
_diffrn_measurement_device 'four-circle diffractometer'
_diffrn_measurement_device_type 'XtaLAB Synergy, Dualflex, HyPix'
_diffrn_measurement_method '\w scans'
_diffrn_orient_matrix_type 'CrysAlisPro convention (1999,Acta A55,543-557)'
_diffrn_orient_matrix_UB_11 0.1125628000
_diffrn_orient_matrix_UB_12 0.0017864000
_diffrn_orient_matrix_UB_13 -0.0141363000
_diffrn_orient_matrix_UB_21 0.0563967000
_diffrn_orient_matrix_UB_22 -0.0204501000
_diffrn_orient_matrix_UB_23 0.0636804000
_diffrn_orient_matrix_UB_31 -0.0049861000
_diffrn_orient_matrix_UB_32 -0.1871201000
_diffrn_orient_matrix_UB_33 -0.0070418000
_diffrn_radiation_monochromator mirror
_diffrn_radiation_probe x-ray
_diffrn_radiation_type 'Cu K\a'
_diffrn_radiation_wavelength 1.54184
_diffrn_reflns_av_R_equivalents 0.0588
_diffrn_reflns_av_unetI/netI 0.0421
_diffrn_reflns_Laue_measured_fraction_full 0.999
_diffrn_reflns_Laue_measured_fraction_max 0.963
_diffrn_reflns_limit_h_max 15
_diffrn_reflns_limit_h_min -15
_diffrn_reflns_limit_k_max 7
_diffrn_reflns_limit_k_min -10
_diffrn_reflns_limit_l_max 30
_diffrn_reflns_limit_l_min -29
_diffrn_reflns_number 23352
_diffrn_reflns_point_group_measured_fraction_full 0.999
_diffrn_reflns_point_group_measured_fraction_max 0.963
_diffrn_reflns_theta_full 67.684
_diffrn_reflns_theta_max 77.460
_diffrn_reflns_theta_min 3.641
_diffrn_source 'micro-focus sealed X-ray tube'
_diffrn_source_type 'PhotonJet (Cu) X-ray Source'
_exptl_absorpt_coefficient_mu 1.690
_exptl_absorpt_correction_T_max 0.93384
_exptl_absorpt_correction_T_min 0.93384
_exptl_absorpt_correction_type sphere
_exptl_absorpt_process_details
;
CrysAlisPro 1.171.40.84a (Rigaku Oxford Diffraction, 2020)
Spherical absorption correction
using equivalent radius and absorption coefficient.
Empirical absorption correction using spherical harmonics,
implemented in SCALE3 ABSPACK scaling algorithm.
;
_exptl_crystal_colour 'clear colourless'
_exptl_crystal_colour_lustre clear
_exptl_crystal_colour_primary colourless
_exptl_crystal_density_diffrn 1.379
_exptl_crystal_description needle
_exptl_crystal_F_000 1064
_exptl_crystal_recrystallization_method 'Slow evaporation from hexanes'
_exptl_crystal_size_max 0.241
_exptl_crystal_size_mid 0.037
_exptl_crystal_size_min 0.009
_exptl_crystal_size_rad 0.027
_refine_diff_density_max 0.722
_refine_diff_density_min -0.550
_refine_diff_density_rms 0.081
_refine_ls_extinction_method none
_refine_ls_goodness_of_fit_ref 1.058
_refine_ls_hydrogen_treatment constr
_refine_ls_matrix_type full
_refine_ls_number_parameters 312
_refine_ls_number_reflns 4958
_refine_ls_number_restraints 0
_refine_ls_restrained_S_all 1.058
_refine_ls_R_factor_all 0.0675
_refine_ls_R_factor_gt 0.0563
_refine_ls_shift/su_max 0.000
_refine_ls_shift/su_mean 0.000
_refine_ls_structure_factor_coef Fsqd
_refine_ls_weighting_details 'w=1/[\s^2^(Fo^2^)+(0.1002P)^2^+0.9177P] where P=(Fo^2^+2Fc^2^)/3'
_refine_ls_weighting_scheme calc
_refine_ls_wR_factor_gt 0.1554
_refine_ls_wR_factor_ref 0.1642
_reflns_Friedel_coverage 0.000
_reflns_number_gt 4017
_reflns_number_total 4958
_reflns_threshold_expression 'I > 2\s(I)'
_cod_data_source_file d1cc05673e2.cif
_cod_data_source_block 12
_cod_database_code 7129166
_shelx_shelxl_version_number 2018/3
_chemical_oxdiff_formula 'C88  H132  B4  F12  N16  O12  S4  '
_shelx_space_group_comment
;
The symmetry employed for this shelxl refinement is uniquely defined
by the following loop, which should always be used as a source of
symmetry information in preference to the above space-group names.
They are only intended as comments.
;
_reflns_odcompleteness_completeness 99.85
_reflns_odcompleteness_iscentric 1
_reflns_odcompleteness_theta 68.13
_olex2_refinement_description
;
1. Fixed Uiso
 At 1.2 times of:
  All C(H) groups, All C(H,H) groups
 At 1.5 times of:
  All C(H,H,H) groups
2.a Ternary CH refined with riding coordinates:
 C13(H13), C17(H17)
2.b Secondary CH2 refined with riding coordinates:
 C14(H14A,H14B), C15(H15A,H15B), C16(H16A,H16B), C18(H18A,H18B), C19(H19A,
 H19B), C20(H20A,H20B)
2.c Aromatic/amide H refined with riding coordinates:
 C4(H4), C5(H5), C6(H6), C7(H7)
2.d Idealised Me refined as rotating group:
 C9(H9A,H9B,H9C), C10(H10A,H10B,H10C), C11(H11A,H11B,H11C), C12(H12A,H12B,
 H12C), C21(H21A,H21B,H21C)
;
_olex2_date_sample_data_collection 2020-12-10
_olex2_date_sample_submission 2020-12-10
_olex2_exptl_crystal_mounting_method 'MiTiGen 50 um MicroLoop'
_olex2_submission_original_sample_id kre20_41
_olex2_submission_special_instructions 'No special instructions were received'
_oxdiff_exptl_absorpt_empirical_details
;
Empirical correction (ABSPACK) includes:
- Absorption correction using spherical harmonics
- Frame scaling
- Detector area scaling
;
_oxdiff_exptl_absorpt_empirical_full_max 1.834
_oxdiff_exptl_absorpt_empirical_full_min 0.554

loop_
_space_group_symop_operation_xyz
'x, y, z'
'-x+1/2, y+1/2, -z+1/2'
'-x, -y, -z'
'x-1/2, -y-1/2, z-1/2'

loop_
_atom_site_label
_atom_site_type_symbol
_atom_site_fract_x
_atom_site_fract_y
_atom_site_fract_z
_atom_site_U_iso_or_equiv
_atom_site_adp_type
_atom_site_occupancy
_atom_site_site_symmetry_order
_atom_site_calc_flag
_atom_site_refinement_flags_posn
_atom_site_refinement_flags_adp
_atom_site_refinement_flags_occupancy
_atom_site_disorder_assembly
_atom_site_disorder_group
O1 O 0.60512(13) 0.1624(2) 0.30832(7) 0.0389(4) Uani 1 1 d . . . . .
N1 N 0.57003(14) 0.4108(2) 0.36010(7) 0.0276(4) Uani 1 1 d . . . . .
N2 N 0.42889(14) 0.3588(2) 0.40444(7) 0.0271(4) Uani 1 1 d . . . . .
N3 N 0.38889(14) 0.4487(2) 0.30947(7) 0.0275(4) Uani 1 1 d . . . . .
C1 C 0.76457(17) 0.3485(3) 0.36731(8) 0.0300(5) Uani 1 1 d . . . . .
C2 C 0.63591(17) 0.5318(3) 0.39545(8) 0.0280(4) Uani 1 1 d . . . . .
C3 C 0.74705(18) 0.4998(3) 0.40163(8) 0.0309(5) Uani 1 1 d . . . . .
C4 C 0.81990(19) 0.6111(3) 0.43480(9) 0.0358(5) Uani 1 1 d . . . . .
H4 H 0.894816 0.593836 0.441268 0.043 Uiso 1 1 calc R U . . .
C5 C 0.7814(2) 0.7473(3) 0.45823(9) 0.0377(5) Uani 1 1 d . . . . .
H5 H 0.831146 0.819664 0.480256 0.045 Uiso 1 1 calc R U . . .
C6 C 0.6706(2) 0.7771(3) 0.44939(9) 0.0348(5) Uani 1 1 d . . . . .
H6 H 0.646209 0.870013 0.464671 0.042 Uiso 1 1 calc R U . . .
C7 C 0.59536(19) 0.6669(3) 0.41735(9) 0.0317(5) Uani 1 1 d . . . . .
H7 H 0.520468 0.684101 0.411030 0.038 Uiso 1 1 calc R U . . .
C8 C 0.45828(16) 0.4054(2) 0.35787(8) 0.0252(4) Uani 1 1 d . . . . .
C9 C 0.32558(18) 0.4064(3) 0.41756(9) 0.0301(5) Uani 1 1 d . . . . .
H9A H 0.291662 0.491806 0.392132 0.045 Uiso 1 1 calc R U . . .
H9B H 0.339885 0.444816 0.456138 0.045 Uiso 1 1 calc R U . . .
H9C H 0.277639 0.313609 0.413004 0.045 Uiso 1 1 calc R U . . .
C10 C 0.50295(19) 0.2652(3) 0.44952(9) 0.0338(5) Uani 1 1 d . . . . .
H10A H 0.561646 0.221504 0.435253 0.051 Uiso 1 1 calc R U . . .
H10B H 0.463429 0.177288 0.461481 0.051 Uiso 1 1 calc R U . . .
H10C H 0.532266 0.335564 0.481322 0.051 Uiso 1 1 calc R U . . .
C11 C 0.27436(18) 0.3978(3) 0.29255(9) 0.0326(5) Uani 1 1 d . . . . .
H11A H 0.263893 0.304125 0.314467 0.049 Uiso 1 1 calc R U . . .
H11B H 0.255369 0.370355 0.252800 0.049 Uiso 1 1 calc R U . . .
H11C H 0.228625 0.485569 0.299282 0.049 Uiso 1 1 calc R U . . .
C12 C 0.42503(19) 0.5493(3) 0.26758(9) 0.0359(5) Uani 1 1 d . . . . .
H12A H 0.496306 0.592824 0.284414 0.054 Uiso 1 1 calc R U . . .
H12B H 0.374379 0.637450 0.255662 0.054 Uiso 1 1 calc R U . . .
H12C H 0.428094 0.483517 0.235188 0.054 Uiso 1 1 calc R U . . .
C13 C 0.83106(18) 0.3889(3) 0.32244(9) 0.0328(5) Uani 1 1 d . . . . .
H13 H 0.794397 0.480359 0.299313 0.039 Uiso 1 1 calc R U . . .
C14 C 0.94829(19) 0.4447(3) 0.35165(10) 0.0391(5) Uani 1 1 d . . . . .
H14A H 0.944668 0.555465 0.365338 0.047 Uiso 1 1 calc R U . . .
H14B H 0.990405 0.447928 0.323126 0.047 Uiso 1 1 calc R U . . .
C15 C 1.01097(19) 0.3389(3) 0.40190(10) 0.0399(5) Uani 1 1 d . . . . .
H15A H 1.047515 0.251280 0.386910 0.048 Uiso 1 1 calc R U . . .
H15B H 1.067014 0.405705 0.426215 0.048 Uiso 1 1 calc R U . . .
C16 C 0.93993(19) 0.2637(3) 0.43839(10) 0.0393(5) Uani 1 1 d . . . . .
H16A H 0.978652 0.171446 0.459158 0.047 Uiso 1 1 calc R U . . .
H16B H 0.930098 0.344072 0.466145 0.047 Uiso 1 1 calc R U . . .
C17 C 0.82713(18) 0.2059(3) 0.40454(9) 0.0340(5) Uani 1 1 d . . . . .
H17 H 0.785087 0.174703 0.431947 0.041 Uiso 1 1 calc R U . . .
C18 C 0.8338(2) 0.0548(3) 0.36725(10) 0.0371(5) Uani 1 1 d . . . . .
H18A H 0.880542 -0.025951 0.390631 0.045 Uiso 1 1 calc R U . . .
H18B H 0.761320 0.007594 0.354864 0.045 Uiso 1 1 calc R U . . .
C19 C 0.8772(2) 0.0880(3) 0.31466(10) 0.0386(5) Uani 1 1 d . . . . .
H19A H 0.860407 -0.004851 0.289097 0.046 Uiso 1 1 calc R U . . .
H19B H 0.956123 0.098940 0.326322 0.046 Uiso 1 1 calc R U . . .
C20 C 0.82842(19) 0.2430(3) 0.28251(9) 0.0354(5) Uani 1 1 d . . . . .
H20A H 0.869169 0.270196 0.254624 0.043 Uiso 1 1 calc R U . . .
H20B H 0.753340 0.221603 0.262183 0.043 Uiso 1 1 calc R U . . .
C21 C 0.4954(2) 0.1001(3) 0.29310(12) 0.0437(6) Uani 1 1 d . . . . .
H21A H 0.451517 0.166588 0.263477 0.066 Uiso 1 1 calc R U . . .
H21B H 0.465279 0.102504 0.325833 0.066 Uiso 1 1 calc R U . . .
H21C H 0.495997 -0.010292 0.279813 0.066 Uiso 1 1 calc R U . . .
B1 B 0.6392(2) 0.2961(3) 0.34032(10) 0.0305(5) Uani 1 1 d . . . . .
S1 S 0.28674(5) 0.89336(7) 0.38674(2) 0.03282(18) Uani 1 1 d . . . . .
F1 F 0.07928(14) 0.8226(2) 0.36642(9) 0.0687(5) Uani 1 1 d . . . . .
F2 F 0.17815(14) 0.70026(18) 0.44003(7) 0.0527(4) Uani 1 1 d . . . . .
F3 F 0.14089(18) 0.9548(2) 0.44429(9) 0.0701(6) Uani 1 1 d . . . . .
O2 O 0.25949(15) 1.0485(2) 0.35951(7) 0.0434(4) Uani 1 1 d . . . . .
O3 O 0.29557(18) 0.7627(2) 0.34881(8) 0.0506(5) Uani 1 1 d . . . . .
O4 O 0.37108(16) 0.8976(3) 0.43895(8) 0.0574(6) Uani 1 1 d . . . . .
C22 C 0.1662(2) 0.8403(3) 0.41086(11) 0.0408(5) Uani 1 1 d . . . . .

loop_
_atom_site_aniso_label
_atom_site_aniso_U_11
_atom_site_aniso_U_22
_atom_site_aniso_U_33
_atom_site_aniso_U_23
_atom_site_aniso_U_13
_atom_site_aniso_U_12
O1 0.0294(8) 0.0420(9) 0.0440(9) -0.0152(7) 0.0064(7) -0.0017(7)
N1 0.0273(9) 0.0310(9) 0.0217(8) -0.0026(7) 0.0005(6) 0.0003(7)
N2 0.0279(8) 0.0291(9) 0.0220(8) 0.0006(7) 0.0020(6) 0.0019(7)
N3 0.0282(9) 0.0326(9) 0.0195(7) 0.0004(7) 0.0016(6) 0.0005(7)
C1 0.0284(10) 0.0334(11) 0.0258(9) 0.0009(8) 0.0019(8) 0.0016(9)
C2 0.0302(10) 0.0305(11) 0.0199(8) -0.0004(8) -0.0002(7) -0.0023(8)
C3 0.0321(11) 0.0346(11) 0.0225(9) 0.0020(8) -0.0001(8) -0.0004(9)
C4 0.0322(11) 0.0438(13) 0.0273(10) 0.0004(9) -0.0004(8) -0.0051(10)
C5 0.0435(13) 0.0412(13) 0.0243(9) -0.0029(9) 0.0007(9) -0.0123(10)
C6 0.0463(13) 0.0336(12) 0.0237(9) -0.0040(8) 0.0074(9) -0.0050(10)
C7 0.0358(11) 0.0337(11) 0.0242(9) 0.0001(8) 0.0050(8) 0.0008(9)
C8 0.0271(10) 0.0260(10) 0.0199(9) -0.0028(7) 0.0008(7) 0.0019(8)
C9 0.0324(11) 0.0334(11) 0.0240(9) -0.0003(8) 0.0060(8) 0.0036(9)
C10 0.0359(11) 0.0376(12) 0.0246(10) 0.0058(9) 0.0009(8) 0.0054(9)
C11 0.0283(10) 0.0391(12) 0.0258(10) 0.0003(8) -0.0020(8) -0.0030(9)
C12 0.0348(12) 0.0483(14) 0.0232(9) 0.0069(9) 0.0044(8) -0.0013(10)
C13 0.0320(11) 0.0369(12) 0.0278(10) 0.0049(9) 0.0044(8) 0.0021(9)
C14 0.0358(12) 0.0471(14) 0.0341(11) 0.0017(10) 0.0081(9) -0.0052(10)
C15 0.0288(11) 0.0502(14) 0.0378(12) 0.0039(11) 0.0029(9) -0.0011(10)
C16 0.0326(12) 0.0475(14) 0.0333(11) 0.0102(10) -0.0006(9) 0.0051(10)
C17 0.0302(11) 0.0401(12) 0.0314(10) 0.0075(9) 0.0069(8) 0.0024(9)
C18 0.0351(12) 0.0351(12) 0.0414(12) 0.0073(10) 0.0100(9) 0.0079(10)
C19 0.0370(12) 0.0396(13) 0.0399(12) -0.0011(10) 0.0109(10) 0.0035(10)
C20 0.0354(12) 0.0410(13) 0.0305(10) -0.0002(9) 0.0091(9) 0.0011(10)
C21 0.0355(13) 0.0431(14) 0.0512(14) -0.0202(11) 0.0080(11) -0.0049(10)
B1 0.0293(12) 0.0325(13) 0.0268(11) 0.0005(9) 0.0016(9) 0.0014(10)
S1 0.0395(3) 0.0296(3) 0.0262(3) 0.00353(19) 0.0021(2) 0.0031(2)
F1 0.0430(9) 0.0735(12) 0.0800(12) 0.0065(10) -0.0035(8) -0.0087(8)
F2 0.0726(11) 0.0384(8) 0.0576(9) 0.0096(7) 0.0358(8) 0.0082(7)
F3 0.1019(15) 0.0452(10) 0.0803(12) -0.0071(9) 0.0551(11) 0.0168(9)
O2 0.0604(11) 0.0305(9) 0.0333(8) 0.0045(7) 0.0002(7) 0.0004(8)
O3 0.0832(14) 0.0334(9) 0.0439(9) 0.0002(7) 0.0319(9) 0.0068(9)
O4 0.0442(10) 0.0700(14) 0.0446(10) 0.0163(9) -0.0149(8) -0.0042(9)
C22 0.0487(14) 0.0296(12) 0.0455(13) -0.0008(10) 0.0142(11) 0.0084(10)

loop_
_atom_type_symbol
_atom_type_description
_atom_type_scat_dispersion_real
_atom_type_scat_dispersion_imag
_atom_type_scat_source
C C 0.0181 0.0091 'International Tables Vol C Tables 4.2.6.8 and 6.1.1.4'
H H 0.0000 0.0000 'International Tables Vol C Tables 4.2.6.8 and 6.1.1.4'
B B 0.0090 0.0039 'International Tables Vol C Tables 4.2.6.8 and 6.1.1.4'
F F 0.0727 0.0534 'International Tables Vol C Tables 4.2.6.8 and 6.1.1.4'
N N 0.0311 0.0180 'International Tables Vol C Tables 4.2.6.8 and 6.1.1.4'
O O 0.0492 0.0322 'International Tables Vol C Tables 4.2.6.8 and 6.1.1.4'
S S 0.3331 0.5567 'International Tables Vol C Tables 4.2.6.8 and 6.1.1.4'

loop_
_exptl_crystal_face_index_h
_exptl_crystal_face_index_k
_exptl_crystal_face_index_l
_exptl_crystal_face_perp_dist
-4 0 -12 0.0187
4 0 12 0.0187
0 -5 0 0.1183
0 5 0 0.1183
-7 0 10 0.0053
7 0 -10 0.0035

loop_
_geom_angle_atom_site_label_1
_geom_angle_atom_site_label_2
_geom_angle_atom_site_label_3
_geom_angle
_geom_angle_site_symmetry_1
_geom_angle_site_symmetry_3
_geom_angle_publ_flag
B1 O1 C21 125.90(19) . . ?
C2 N1 B1 109.80(17) . . ?
C8 N1 C2 118.40(17) . . ?
C8 N1 B1 130.85(18) . . ?
C8 N2 C9 123.83(17) . . ?
C8 N2 C10 121.52(18) . . ?
C10 N2 C9 114.47(17) . . ?
C8 N3 C11 124.28(18) . . ?
C8 N3 C12 120.81(18) . . ?
C11 N3 C12 114.88(16) . . ?
C3 C1 C13 112.27(18) . . ?
C3 C1 C17 114.10(17) . . ?
C3 C1 B1 100.14(17) . . ?
C13 C1 C17 106.11(17) . . ?
C13 C1 B1 114.51(17) . . ?
C17 C1 B1 109.90(18) . . ?
C3 C2 N1 110.69(18) . . ?
C7 C2 N1 124.66(19) . . ?
C7 C2 C3 124.5(2) . . ?
C2 C3 C1 111.53(18) . . ?
C2 C3 C4 116.1(2) . . ?
C4 C3 C1 132.3(2) . . ?
C3 C4 H4 119.7 . . ?
C5 C4 C3 120.6(2) . . ?
C5 C4 H4 119.7 . . ?
C4 C5 H5 119.3 . . ?
C6 C5 C4 121.3(2) . . ?
C6 C5 H5 119.3 . . ?
C5 C6 H6 120.2 . . ?
C5 C6 C7 119.6(2) . . ?
C7 C6 H6 120.2 . . ?
C2 C7 C6 117.8(2) . . ?
C2 C7 H7 121.1 . . ?
C6 C7 H7 121.1 . . ?
N2 C8 N1 117.78(17) . . ?
N2 C8 N3 124.47(19) . . ?
N3 C8 N1 117.74(18) . . ?
N2 C9 H9A 109.5 . . ?
N2 C9 H9B 109.5 . . ?
N2 C9 H9C 109.5 . . ?
H9A C9 H9B 109.5 . . ?
H9A C9 H9C 109.5 . . ?
H9B C9 H9C 109.5 . . ?
N2 C10 H10A 109.5 . . ?
N2 C10 H10B 109.5 . . ?
N2 C10 H10C 109.5 . . ?
H10A C10 H10B 109.5 . . ?
H10A C10 H10C 109.5 . . ?
H10B C10 H10C 109.5 . . ?
N3 C11 H11A 109.5 . . ?
N3 C11 H11B 109.5 . . ?
N3 C11 H11C 109.5 . . ?
H11A C11 H11B 109.5 . . ?
H11A C11 H11C 109.5 . . ?
H11B C11 H11C 109.5 . . ?
N3 C12 H12A 109.5 . . ?
N3 C12 H12B 109.5 . . ?
N3 C12 H12C 109.5 . . ?
H12A C12 H12B 109.5 . . ?
H12A C12 H12C 109.5 . . ?
H12B C12 H12C 109.5 . . ?
C1 C13 H13 107.5 . . ?
C14 C13 C1 111.21(17) . . ?
C14 C13 H13 107.5 . . ?
C20 C13 C1 110.01(18) . . ?
C20 C13 H13 107.5 . . ?
C20 C13 C14 112.93(19) . . ?
C13 C14 H14A 108.2 . . ?
C13 C14 H14B 108.2 . . ?
C13 C14 C15 116.3(2) . . ?
H14A C14 H14B 107.4 . . ?
C15 C14 H14A 108.2 . . ?
C15 C14 H14B 108.2 . . ?
C14 C15 H15A 108.5 . . ?
C14 C15 H15B 108.5 . . ?
H15A C15 H15B 107.5 . . ?
C16 C15 C14 114.89(19) . . ?
C16 C15 H15A 108.5 . . ?
C16 C15 H15B 108.5 . . ?
C15 C16 H16A 108.7 . . ?
C15 C16 H16B 108.7 . . ?
H16A C16 H16B 107.6 . . ?
C17 C16 C15 114.39(18) . . ?
C17 C16 H16A 108.7 . . ?
C17 C16 H16B 108.7 . . ?
C1 C17 H17 107.7 . . ?
C16 C17 C1 110.38(19) . . ?
C16 C17 H17 107.7 . . ?
C16 C17 C18 112.5(2) . . ?
C18 C17 C1 110.62(17) . . ?
C18 C17 H17 107.7 . . ?
C17 C18 H18A 108.5 . . ?
C17 C18 H18B 108.5 . . ?
H18A C18 H18B 107.5 . . ?
C19 C18 C17 115.3(2) . . ?
C19 C18 H18A 108.5 . . ?
C19 C18 H18B 108.5 . . ?
C18 C19 H19A 109.0 . . ?
C18 C19 H19B 109.0 . . ?
C18 C19 C20 112.83(19) . . ?
H19A C19 H19B 107.8 . . ?
C20 C19 H19A 109.0 . . ?
C20 C19 H19B 109.0 . . ?
C13 C20 C19 112.33(18) . . ?
C13 C20 H20A 109.1 . . ?
C13 C20 H20B 109.1 . . ?
C19 C20 H20A 109.1 . . ?
C19 C20 H20B 109.1 . . ?
H20A C20 H20B 107.9 . . ?
O1 C21 H21A 109.5 . . ?
O1 C21 H21B 109.5 . . ?
O1 C21 H21C 109.5 . . ?
H21A C21 H21B 109.5 . . ?
H21A C21 H21C 109.5 . . ?
H21B C21 H21C 109.5 . . ?
O1 B1 N1 125.8(2) . . ?
O1 B1 C1 126.2(2) . . ?
N1 B1 C1 107.81(18) . . ?
O2 S1 O4 115.14(11) . . ?
O2 S1 C22 103.63(12) . . ?
O3 S1 O2 114.45(10) . . ?
O3 S1 O4 115.12(13) . . ?
O3 S1 C22 103.42(12) . . ?
O4 S1 C22 102.73(12) . . ?
F1 C22 S1 110.65(18) . . ?
F2 C22 S1 112.48(17) . . ?
F2 C22 F1 107.2(2) . . ?
F3 C22 S1 112.02(19) . . ?
F3 C22 F1 107.0(2) . . ?
F3 C22 F2 107.2(2) . . ?

loop_
_geom_bond_atom_site_label_1
_geom_bond_atom_site_label_2
_geom_bond_distance
_geom_bond_site_symmetry_2
_geom_bond_publ_flag
O1 C21 1.436(3) . ?
O1 B1 1.349(3) . ?
N1 C2 1.434(3) . ?
N1 C8 1.398(3) . ?
N1 B1 1.441(3) . ?
N2 C8 1.327(3) . ?
N2 C9 1.468(3) . ?
N2 C10 1.466(3) . ?
N3 C8 1.327(2) . ?
N3 C11 1.462(3) . ?
N3 C12 1.464(3) . ?
C1 C3 1.537(3) . ?
C1 C13 1.563(3) . ?
C1 C17 1.565(3) . ?
C1 B1 1.614(3) . ?
C2 C3 1.398(3) . ?
C2 C7 1.378(3) . ?
C3 C4 1.399(3) . ?
C4 H4 0.9300 . ?
C4 C5 1.392(4) . ?
C5 H5 0.9300 . ?
C5 C6 1.383(3) . ?
C6 H6 0.9300 . ?
C6 C7 1.398(3) . ?
C7 H7 0.9300 . ?
C9 H9A 0.9600 . ?
C9 H9B 0.9600 . ?
C9 H9C 0.9600 . ?
C10 H10A 0.9600 . ?
C10 H10B 0.9600 . ?
C10 H10C 0.9600 . ?
C11 H11A 0.9600 . ?
C11 H11B 0.9600 . ?
C11 H11C 0.9600 . ?
C12 H12A 0.9600 . ?
C12 H12B 0.9600 . ?
C12 H12C 0.9600 . ?
C13 H13 0.9800 . ?
C13 C14 1.543(3) . ?
C13 C20 1.532(3) . ?
C14 H14A 0.9700 . ?
C14 H14B 0.9700 . ?
C14 C15 1.544(3) . ?
C15 H15A 0.9700 . ?
C15 H15B 0.9700 . ?
C15 C16 1.534(3) . ?
C16 H16A 0.9700 . ?
C16 H16B 0.9700 . ?
C16 C17 1.532(3) . ?
C17 H17 0.9800 . ?
C17 C18 1.546(3) . ?
C18 H18A 0.9700 . ?
C18 H18B 0.9700 . ?
C18 C19 1.530(3) . ?
C19 H19A 0.9700 . ?
C19 H19B 0.9700 . ?
C19 C20 1.536(3) . ?
C20 H20A 0.9700 . ?
C20 H20B 0.9700 . ?
C21 H21A 0.9600 . ?
C21 H21B 0.9600 . ?
C21 H21C 0.9600 . ?
S1 O2 1.4334(17) . ?
S1 O3 1.4319(18) . ?
S1 O4 1.4388(17) . ?
S1 C22 1.811(3) . ?
F1 C22 1.343(3) . ?
F2 C22 1.335(3) . ?
F3 C22 1.328(3) . ?

loop_
_geom_torsion_atom_site_label_1
_geom_torsion_atom_site_label_2
_geom_torsion_atom_site_label_3
_geom_torsion_atom_site_label_4
_geom_torsion
_geom_torsion_site_symmetry_1
_geom_torsion_site_symmetry_2
_geom_torsion_site_symmetry_3
_geom_torsion_site_symmetry_4
_geom_torsion_publ_flag
N1 C2 C3 C1 1.8(2) . . . . ?
N1 C2 C3 C4 179.27(18) . . . . ?
N1 C2 C7 C6 -177.62(19) . . . . ?
C1 C3 C4 C5 174.9(2) . . . . ?
C1 C13 C14 C15 47.2(3) . . . . ?
C1 C13 C20 C19 -59.5(2) . . . . ?
C1 C17 C18 C19 51.3(3) . . . . ?
C2 N1 C8 N2 -68.2(2) . . . . ?
C2 N1 C8 N3 111.2(2) . . . . ?
C2 N1 B1 O1 176.8(2) . . . . ?
C2 N1 B1 C1 1.2(2) . . . . ?
C2 C3 C4 C5 -1.9(3) . . . . ?
C3 C1 C13 C14 64.3(2) . . . . ?
C3 C1 C13 C20 -169.83(17) . . . . ?
C3 C1 C17 C16 -58.9(2) . . . . ?
C3 C1 C17 C18 175.94(18) . . . . ?
C3 C1 B1 O1 -175.8(2) . . . . ?
C3 C1 B1 N1 -0.2(2) . . . . ?
C3 C2 C7 C6 -2.0(3) . . . . ?
C3 C4 C5 C6 -0.2(3) . . . . ?
C4 C5 C6 C7 1.4(3) . . . . ?
C5 C6 C7 C2 -0.4(3) . . . . ?
C7 C2 C3 C1 -174.39(19) . . . . ?
C7 C2 C3 C4 3.1(3) . . . . ?
C8 N1 C2 C3 168.23(18) . . . . ?
C8 N1 C2 C7 -15.6(3) . . . . ?
C8 N1 B1 O1 8.4(4) . . . . ?
C8 N1 B1 C1 -167.26(19) . . . . ?
C9 N2 C8 N1 154.67(18) . . . . ?
C9 N2 C8 N3 -24.7(3) . . . . ?
C10 N2 C8 N1 -20.2(3) . . . . ?
C10 N2 C8 N3 160.5(2) . . . . ?
C11 N3 C8 N1 157.40(19) . . . . ?
C11 N3 C8 N2 -23.3(3) . . . . ?
C12 N3 C8 N1 -20.4(3) . . . . ?
C12 N3 C8 N2 158.9(2) . . . . ?
C13 C1 C3 C2 121.0(2) . . . . ?
C13 C1 C3 C4 -56.0(3) . . . . ?
C13 C1 C17 C16 65.3(2) . . . . ?
C13 C1 C17 C18 -59.9(2) . . . . ?
C13 C1 B1 O1 63.9(3) . . . . ?
C13 C1 B1 N1 -120.5(2) . . . . ?
C13 C14 C15 C16 -34.5(3) . . . . ?
C14 C13 C20 C19 65.4(3) . . . . ?
C14 C15 C16 C17 38.1(3) . . . . ?
C15 C16 C17 C1 -54.8(3) . . . . ?
C15 C16 C17 C18 69.3(3) . . . . ?
C16 C17 C18 C19 -72.7(2) . . . . ?
C17 C1 C3 C2 -118.3(2) . . . . ?
C17 C1 C3 C4 64.8(3) . . . . ?
C17 C1 C13 C14 -61.0(2) . . . . ?
C17 C1 C13 C20 64.9(2) . . . . ?
C17 C1 B1 O1 -55.4(3) . . . . ?
C17 C1 B1 N1 120.2(2) . . . . ?
C17 C18 C19 C20 -43.7(3) . . . . ?
C18 C19 C20 C13 47.3(3) . . . . ?
C20 C13 C14 C15 -77.1(3) . . . . ?
C21 O1 B1 N1 -6.9(4) . . . . ?
C21 O1 B1 C1 167.9(2) . . . . ?
B1 N1 C2 C3 -1.9(2) . . . . ?
B1 N1 C2 C7 174.3(2) . . . . ?
B1 N1 C8 N2 99.4(3) . . . . ?
B1 N1 C8 N3 -81.2(3) . . . . ?
B1 C1 C3 C2 -1.0(2) . . . . ?
B1 C1 C3 C4 -177.9(2) . . . . ?
B1 C1 C13 C14 177.61(19) . . . . ?
B1 C1 C13 C20 -56.5(2) . . . . ?
B1 C1 C17 C16 -170.41(18) . . . . ?
B1 C1 C17 C18 64.4(2) . . . . ?
O2 S1 C22 F1 63.02(19) . . . . ?
O2 S1 C22 F2 -177.17(16) . . . . ?
O2 S1 C22 F3 -56.3(2) . . . . ?
O3 S1 C22 F1 -56.70(19) . . . . ?
O3 S1 C22 F2 63.1(2) . . . . ?
O3 S1 C22 F3 -176.06(18) . . . . ?
O4 S1 C22 F1 -176.79(18) . . . . ?
O4 S1 C22 F2 -57.0(2) . . . . ?
O4 S1 C22 F3 63.9(2) . . . . ?

loop_
_exptl_oxdiff_crystal_face_indexfrac_h
_exptl_oxdiff_crystal_face_indexfrac_k
_exptl_oxdiff_crystal_face_indexfrac_l
_exptl_oxdiff_crystal_face_x
_exptl_oxdiff_crystal_face_y
_exptl_oxdiff_crystal_face_z
-3.5766 0.4966 -11.9442 -0.2329 -0.9725 0.0090
3.5766 -0.4966 11.9442 0.2329 0.9725 -0.0090
0.2460 -5.3093 -0.3331 0.0229 0.1012 0.9946
-0.2460 5.3093 0.3331 -0.0229 -0.1012 -0.9946
-7.3665 -0.2320 10.1060 -0.9725 0.2329 0.0090
7.3665 0.2320 -10.1060 0.9725 -0.2329 -0.0090
